data_7110727
loop_
_publ_author_name
'Gillon, Amy L.'
'Guy Orpen, A.'
'Starbuck, Jonathan'
'Wang, Xi-Meng'
'Rodr\'iguez-Mart\'in, Yolanda'
'Ruiz-P\'erez, Catalina'

_publ_section_title
;
 Cation-controlled formation of [{MCl4}n]2n&#x2212; chains in
 [4,4&#x2032;-H2bipy][MCl4] (M = Mn, Cd): an alternative to the A2MCl4
 &lt;100&gt; layer perovskite structure&#x2020;
;
_journal_issue 22
_journal_name_full 'Chemical Communications'
_journal_page_first 2287
_journal_paper_doi 10.1039/a907681f
_journal_year 1999
_chemical_formula_sum 'C10 H10 Cl4 N2 Zn'
_chemical_formula_weight 365.37
_chemical_name_systematic
; 
 ? 
;
_space_group_IT_number 14
_symmetry_cell_setting monoclinic
_symmetry_space_group_name_Hall '-P 2ybc'
_symmetry_space_group_name_H-M 'P 1 21/c 1'
_atom_sites_solution_hydrogens geom
_atom_sites_solution_primary direct
_atom_sites_solution_secondary difmap
_audit_creation_method SHELXL-97
_cell_angle_alpha 90.00
_cell_angle_beta 108.826(15)
_cell_angle_gamma 90.00
_cell_formula_units_Z 4
_cell_length_a 7.6507(12)
_cell_length_b 19.765(4)
_cell_length_c 9.5012(18)
_cell_measurement_reflns_used 101
_cell_measurement_temperature 173(2)
_cell_volume 1359.9(4)
_computing_cell_refinement 'SMART (Siemens, 1995b)'
_computing_data_collection 'SMART (Siemens, 1995b)'
_computing_data_reduction 'SMART (Siemens, 1995b)'
_computing_molecular_graphics 'SHELXTL (Siemens, 1995a)'
_computing_publication_material 'SHELXTL (Siemens, 1995a)'
_computing_structure_refinement 'SHELXL-97 (Sheldrick, 1997)'
_computing_structure_solution 'SHELXS-97 (Sheldrick, 1990)'
_diffrn_ambient_temperature 173(2)
_diffrn_measured_fraction_theta_full 0.997
_diffrn_measured_fraction_theta_max 0.997
_diffrn_measurement_device_type 'Siemens SMART CCD diffractometer'
_diffrn_measurement_method '\w rotation with narrow frames'
_diffrn_radiation_monochromator graphite
_diffrn_radiation_source 'fine-focus sealed tube'
_diffrn_radiation_type MoK\a
_diffrn_radiation_wavelength 0.71073
_diffrn_reflns_av_R_equivalents 0.0327
_diffrn_reflns_av_sigmaI/netI 0.0471
_diffrn_reflns_limit_h_max 7
_diffrn_reflns_limit_h_min -9
_diffrn_reflns_limit_k_max 25
_diffrn_reflns_limit_k_min -23
_diffrn_reflns_limit_l_max 12
_diffrn_reflns_limit_l_min -12
_diffrn_reflns_number 8553
_diffrn_reflns_theta_full 27.49
_diffrn_reflns_theta_max 27.49
_diffrn_reflns_theta_min 2.06
_exptl_absorpt_coefficient_mu 2.569
_exptl_absorpt_correction_T_max 0.831103
_exptl_absorpt_correction_T_min 0.711925
_exptl_absorpt_correction_type 'SADABS (Sheldrick, 1997)'
_exptl_crystal_colour colourless
_exptl_crystal_density_diffrn 1.785
_exptl_crystal_density_method 'not measured'
_exptl_crystal_description block
_exptl_crystal_F_000 728
_exptl_crystal_size_max 0.2
_exptl_crystal_size_mid 0.2
_exptl_crystal_size_min 0.1
_refine_diff_density_max 0.492
_refine_diff_density_min -0.411
_refine_diff_density_rms 0.074
_refine_ls_extinction_coef 0.0024(3)
_refine_ls_extinction_expression Fc^*^=kFc[1+0.001xFc^2^\l^3^/sin(2\q)]^-1/4^
_refine_ls_extinction_method SHELXL
_refine_ls_goodness_of_fit_ref 0.917
_refine_ls_hydrogen_treatment mixed
_refine_ls_matrix_type full
_refine_ls_number_parameters 155
_refine_ls_number_reflns 3112
_refine_ls_number_restraints 0
_refine_ls_restrained_S_all 0.917
_refine_ls_R_factor_all 0.0480
_refine_ls_R_factor_gt 0.0263
_refine_ls_shift/su_max 0.001
_refine_ls_shift/su_mean 0.000
_refine_ls_structure_factor_coef Fsqd
_refine_ls_weighting_details 'calc w=1/[\s^2^(Fo^2^)+(0.0251P)^2^+0.0000P] where P=(Fo^2^+2Fc^2^)/3'
_refine_ls_weighting_scheme calc
_refine_ls_wR_factor_gt 0.0510
_refine_ls_wR_factor_ref 0.0554
_reflns_number_gt 2264
_reflns_number_total 3112
_reflns_threshold_expression >2sigma(I)
_cod_data_source_file 907681fsup1.cif
_cod_data_source_block 1
_cod_depositor_comments
;
The following automatic conversions were performed:

'_symmetry_cell_setting' value 'Monoclinic' changed to 'monoclinic'
according to /home/saulius/struct/CIF-dictionaries/cif_core.dic
dictionary named 'cif_core.dic' version 2.4.2 from 2011-04-26.

Automatic conversion script
Id: cif_fix_values 1891 2012-01-12 08:04:46Z andrius 
;
_cod_original_sg_symbol_H-M P2(1)/c
_cod_database_code 7110727

loop_
_symmetry_equiv_pos_as_xyz
'x, y, z'
'-x, y+1/2, -z+1/2'
'-x, -y, -z'
'x, -y-1/2, z-1/2'

loop_
_atom_site_label
_atom_site_type_symbol
_atom_site_fract_x
_atom_site_fract_y
_atom_site_fract_z
_atom_site_U_iso_or_equiv
_atom_site_adp_type
_atom_site_occupancy
_atom_site_symmetry_multiplicity
_atom_site_calc_flag
_atom_site_refinement_flags
Zn1 Zn 0.39824(4) 0.628954(13) 0.29363(3) 0.02167(9) Uani 1 1 d .
Cl1 Cl 0.47256(9) 0.72941(3) 0.20623(7) 0.02994(16) Uani 1 1 d .
Cl2 Cl 0.62824(9) 0.59625(3) 0.50546(6) 0.02808(15) Uani 1 1 d .
Cl3 Cl 0.12533(8) 0.63731(3) 0.33515(7) 0.02930(15) Uani 1 1 d .
Cl4 Cl 0.38560(9) 0.54926(3) 0.12083(7) 0.02766(15) Uani 1 1 d .
N1 N 0.7538(3) 0.70262(12) 0.0366(2) 0.0336(5) Uani 1 1 d .
H1A H 0.6858 0.7230 0.0830 0.040 Uiso 1 1 calc R
N2 N 1.2798(3) 0.54215(11) -0.3398(2) 0.0293(5) Uani 1 1 d .
H2A H 1.3482 0.5216 -0.3856 0.035 Uiso 1 1 calc R
C1 C 0.7317(4) 0.63706(15) 0.0096(3) 0.0404(7) Uani 1 1 d .
H1B H 0.6454 0.6125 0.0425 0.048 Uiso 1 1 calc R
C2 C 0.8325(4) 0.60406(14) -0.0655(3) 0.0365(7) Uani 1 1 d .
H2B H 0.8143 0.5571 -0.0860 0.044 Uiso 1 1 calc R
C3 C 0.9611(3) 0.63967(11) -0.1114(2) 0.0213(5) Uani 1 1 d .
C4 C 0.9824(4) 0.70806(12) -0.0776(3) 0.0299(6) Uani 1 1 d .
H4A H 1.0711 0.7338 -0.1052 0.036 Uiso 1 1 calc R
C5 C 0.8757(4) 0.73866(14) -0.0043(3) 0.0364(7) Uani 1 1 d .
H5A H 0.8891 0.7857 0.0173 0.044 Uiso 1 1 calc R
C6 C 1.1445(4) 0.50741(13) -0.3127(3) 0.0295(6) Uani 1 1 d .
H6A H 1.1229 0.4615 -0.3431 0.035 Uiso 1 1 calc R
C7 C 1.0373(3) 0.53814(12) -0.2411(3) 0.0261(6) Uani 1 1 d .
H7A H 0.9393 0.5139 -0.2235 0.031 Uiso 1 1 calc R
C8 C 1.0714(3) 0.60495(11) -0.1939(2) 0.0198(5) Uani 1 1 d .
C9 C 1.2130(3) 0.63900(12) -0.2261(3) 0.0281(6) Uani 1 1 d .
H9A H 1.2389 0.6848 -0.1968 0.034 Uiso 1 1 calc R
C10 C 1.3152(4) 0.60621(13) -0.3006(3) 0.0321(6) Uani 1 1 d .
H10A H 1.4111 0.6295 -0.3238 0.039 Uiso 1 1 calc R

loop_
_atom_site_aniso_label
_atom_site_aniso_U_11
_atom_site_aniso_U_22
_atom_site_aniso_U_33
_atom_site_aniso_U_23
_atom_site_aniso_U_13
_atom_site_aniso_U_12
Zn1 0.02235(16) 0.02005(15) 0.02354(15) 0.00015(12) 0.00871(12) 0.00087(12)
Cl1 0.0374(4) 0.0194(3) 0.0418(4) 0.0008(3) 0.0249(3) 0.0008(3)
Cl2 0.0246(3) 0.0373(4) 0.0224(3) -0.0002(3) 0.0076(3) 0.0078(3)
Cl3 0.0223(3) 0.0313(3) 0.0366(3) 0.0021(3) 0.0126(3) 0.0025(3)
Cl4 0.0346(4) 0.0209(3) 0.0256(3) -0.0036(2) 0.0070(3) -0.0013(3)
N1 0.0271(13) 0.0520(15) 0.0238(11) -0.0043(10) 0.0110(10) 0.0102(11)
N2 0.0297(13) 0.0350(13) 0.0271(11) -0.0005(10) 0.0144(10) 0.0112(10)
C1 0.0374(17) 0.053(2) 0.0401(16) -0.0041(14) 0.0260(15) -0.0110(14)
C2 0.0416(18) 0.0339(15) 0.0431(17) -0.0061(13) 0.0264(15) -0.0118(13)
C3 0.0212(13) 0.0234(13) 0.0191(12) 0.0018(10) 0.0064(10) -0.0002(10)
C4 0.0308(15) 0.0253(13) 0.0382(15) -0.0023(11) 0.0176(13) -0.0021(11)
C5 0.0395(17) 0.0318(16) 0.0412(16) -0.0058(13) 0.0175(14) 0.0031(13)
C6 0.0326(16) 0.0229(13) 0.0305(14) -0.0017(11) 0.0064(12) 0.0042(11)
C7 0.0257(14) 0.0223(13) 0.0302(14) -0.0011(11) 0.0088(12) -0.0017(10)
C8 0.0197(13) 0.0199(12) 0.0193(12) 0.0029(10) 0.0057(10) 0.0010(10)
C9 0.0344(15) 0.0229(14) 0.0324(14) 0.0002(11) 0.0180(12) -0.0022(11)
C10 0.0326(16) 0.0343(15) 0.0363(15) 0.0028(12) 0.0208(13) 0.0004(12)

loop_
_atom_type_symbol
_atom_type_description
_atom_type_scat_dispersion_real
_atom_type_scat_dispersion_imag
_atom_type_scat_source
C C 0.0033 0.0016 'International Tables Vol C Tables 4.2.6.8 and 6.1.1.4'
H H 0.0000 0.0000 'International Tables Vol C Tables 4.2.6.8 and 6.1.1.4'
N N 0.0061 0.0033 'International Tables Vol C Tables 4.2.6.8 and 6.1.1.4'
Cl Cl 0.1484 0.1585 'International Tables Vol C Tables 4.2.6.8 and 6.1.1.4'
Zn Zn 0.2839 1.4301 'International Tables Vol C Tables 4.2.6.8 and 6.1.1.4'

loop_
_geom_angle_atom_site_label_1
_geom_angle_atom_site_label_2
_geom_angle_atom_site_label_3
_geom_angle
Cl3 Zn1 Cl4 110.76(3)
Cl3 Zn1 Cl1 110.61(3)
Cl4 Zn1 Cl1 107.37(3)
Cl3 Zn1 Cl2 111.00(3)
Cl4 Zn1 Cl2 106.39(3)
Cl1 Zn1 Cl2 110.58(3)
C1 N1 C5 121.8(2)
C10 N2 C6 122.6(2)
N1 C1 C2 120.6(2)
C1 C2 C3 119.7(3)
C4 C3 C2 117.6(2)
C4 C3 C8 121.7(2)
C2 C3 C8 120.7(2)
C5 C4 C3 120.1(2)
N1 C5 C4 120.1(3)
N2 C6 C7 119.7(2)
C6 C7 C8 120.2(2)
C9 C8 C7 117.8(2)
C9 C8 C3 120.4(2)
C7 C8 C3 121.8(2)
C10 C9 C8 119.9(2)
N2 C10 C9 119.8(2)

loop_
_geom_bond_atom_site_label_1
_geom_bond_atom_site_label_2
_geom_bond_distance
Zn1 Cl3 2.2526(7)
Zn1 Cl4 2.2546(7)
Zn1 Cl1 2.2934(7)
Zn1 Cl2 2.2977(8)
N1 C1 1.321(3)
N1 C5 1.327(3)
N2 C10 1.323(3)
N2 C6 1.335(3)
C1 C2 1.372(4)
C2 C3 1.389(3)
C3 C4 1.387(3)
C3 C8 1.492(3)
C4 C5 1.373(3)
C6 C7 1.366(3)
C7 C8 1.392(3)
C8 C9 1.391(3)
C9 C10 1.375(3)
